data_4000875
loop_
_publ_author_name
'Gustafsson, Mikaela'
'Bartoszewicz, Agnieszka'
'Mart\'in-Matute, Bel\'en'
'Sun, Junliang'
'Grins, Jekabs'
'Zhao, Tony'
'Li, Zhongyue'
'Zhu, Guangshan'
'Zou, Xiaodong'

_publ_section_title
;
 A Family of Highly Stable Lanthanide Metal&#x2212;Organic Frameworks:
 Structural Evolution and Catalytic Activity
;
_journal_issue 11
_journal_name_full 'Chemistry of Materials'
_journal_page_first 3316
_journal_paper_doi 10.1021/cm100503q
_journal_volume 22
_journal_year 2010
_chemical_formula_moiety 'C9 H3 Nd O6'
_chemical_formula_sum 'C9 H3 Nd O6'
_chemical_formula_weight 351.35
_chemical_name_common Nd(C6H3(CO2)3)
_chemical_name_systematic
; 
 ? 
;
_space_group_IT_number 95
_symmetry_cell_setting tetragonal
_symmetry_space_group_name_Hall 'P 4cw 2c'
_symmetry_space_group_name_H-M 'P 43 2 2'
_atom_sites_solution_hydrogens geom
_atom_sites_solution_primary direct
_atom_sites_solution_secondary difmap
_audit_creation_method SHELXL-97
_cell_angle_alpha 90.00
_cell_angle_beta 90.00
_cell_angle_gamma 90.00
_cell_formula_units_Z 4
_cell_length_a 10.4520(2)
_cell_length_b 10.4520(2)
_cell_length_c 13.8486(9)
_cell_measurement_temperature 453(2)
_cell_volume 1512.88(11)
_computing_cell_refinement 'CrysAlis RED'
_computing_data_collection 'CrysAlis CCD'
_computing_data_reduction 'CrysAlis RED'
_computing_molecular_graphics 'SHELXS-97 (Sheldrick, 1990)'
_computing_publication_material 'SHELXL-97 (Sheldrick, 1997)'
_computing_structure_refinement 'SHELXL-97 (Sheldrick, 1997)'
_computing_structure_solution 'SHELXS-97 (Sheldrick, 1990)'
_diffrn_ambient_temperature 453(2)
_diffrn_measured_fraction_theta_full 0.963
_diffrn_measured_fraction_theta_max 0.963
_diffrn_measurement_device_type 'CCD detector KM4CCD/SAPPHIRE'
_diffrn_measurement_method 'omega, theta, kappa and phi scans'
_diffrn_radiation_monochromator graphite
_diffrn_radiation_source 'fine-focus sealed tube'
_diffrn_radiation_type MoK\a
_diffrn_radiation_wavelength 0.71073
_diffrn_reflns_av_R_equivalents 0.1453
_diffrn_reflns_av_sigmaI/netI 0.1230
_diffrn_reflns_limit_h_max 13
_diffrn_reflns_limit_h_min -13
_diffrn_reflns_limit_k_max 13
_diffrn_reflns_limit_k_min -13
_diffrn_reflns_limit_l_max 16
_diffrn_reflns_limit_l_min -14
_diffrn_reflns_number 16573
_diffrn_reflns_theta_full 26.36
_diffrn_reflns_theta_max 26.36
_diffrn_reflns_theta_min 5.71
_exptl_absorpt_coefficient_mu 3.446
_exptl_absorpt_correction_T_max 0.9664
_exptl_absorpt_correction_T_min 0.7244
_exptl_absorpt_correction_type analytical
_exptl_absorpt_process_details SADABS
_exptl_crystal_colour purple
_exptl_crystal_density_diffrn 1.613
_exptl_crystal_density_method 'not measured'
_exptl_crystal_description needle
_exptl_crystal_F_000 692
_exptl_crystal_size_max 0.10
_exptl_crystal_size_mid 0.01
_exptl_crystal_size_min 0.01
_platon_squeeze_details
;
;
_refine_diff_density_max 1.103
_refine_diff_density_min -0.751
_refine_diff_density_rms 0.122
_refine_ls_abs_structure_details 'Flack H D (1983), Acta Cryst. A39, 876-881'
_refine_ls_abs_structure_Flack 0.01(4)
_refine_ls_extinction_method none
_refine_ls_goodness_of_fit_ref 0.972
_refine_ls_hydrogen_treatment none
_refine_ls_matrix_type full
_refine_ls_number_parameters 49
_refine_ls_number_reflns 1509
_refine_ls_number_restraints 0
_refine_ls_restrained_S_all 0.972
_refine_ls_R_factor_all 0.0750
_refine_ls_R_factor_gt 0.0360
_refine_ls_shift/su_max 0.001
_refine_ls_shift/su_mean 0.000
_refine_ls_structure_factor_coef Fsqd
_refine_ls_weighting_details 'calc w=1/[\s^2^(Fo^2^)+(0.0127P)^2^+0.0000P] where P=(Fo^2^+2Fc^2^)/3'
_refine_ls_weighting_scheme calc
_refine_ls_wR_factor_gt 0.0535
_refine_ls_wR_factor_ref 0.0567
_reflns_number_gt 1022
_reflns_number_total 1509
_reflns_threshold_expression >2sigma(I)
_cod_data_source_file cm100503q_si_003.cif
_cod_data_source_block NdBTC
_cod_original_sg_symbol_H-M P4322
_cod_database_code 4000875

loop_
_symmetry_equiv_pos_as_xyz
'x, y, z'
'-x, -y, z+1/2'
'-y, x, z+3/4'
'y, -x, z+1/4'
'-x, y, -z'
'x, -y, -z+1/2'
'y, x, -z+1/4'
'-y, -x, -z+3/4'

loop_
_atom_site_label
_atom_site_type_symbol
_atom_site_fract_x
_atom_site_fract_y
_atom_site_fract_z
_atom_site_U_iso_or_equiv
_atom_site_adp_type
_atom_site_occupancy
_atom_site_symmetry_multiplicity
_atom_site_calc_flag
_atom_site_refinement_flags
Nd1 Nd 0.12190(3) 0.87810(3) 0.8750 0.02592(16) Uani 1 2 d S
O1 O 0.0833(6) 0.9036(5) 0.6694(4) 0.0674(11) Uani 1 1 d .
O2 O 0.0818(6) 0.7254(5) 0.7478(5) 0.0674(11) Uani 1 1 d .
O3 O 0.0819(6) 0.3209(5) 0.5520(5) 0.0674(11) Uani 1 1 d .
C1 C 0.0701(7) 0.7875(7) 0.6709(6) 0.040(2) Uani 1 1 d .
C2 C 0.0338(9) 0.7170(6) 0.5833(6) 0.0429(13) Uani 1 1 d .
C3 C 0.0000 0.7785(10) 0.5000 0.0429(13) Uani 1 2 d S
H3 H 0.0000 0.8675 0.5000 0.052 Uiso 1 2 calc SR
C4 C 0.0363(8) 0.5823(6) 0.5816(6) 0.0429(13) Uani 1 1 d .
H4 H 0.0627 0.5371 0.6359 0.052 Uiso 1 1 calc R
C5 C 0.0000 0.5178(9) 0.5000 0.0429(13) Uani 1 2 d S
C6 C 0.0000 0.3717(14) 0.5000 0.066(4) Uani 1 2 d S

loop_
_atom_site_aniso_label
_atom_site_aniso_U_11
_atom_site_aniso_U_22
_atom_site_aniso_U_33
_atom_site_aniso_U_23
_atom_site_aniso_U_13
_atom_site_aniso_U_12
Nd1 0.02781(16) 0.02781(16) 0.0221(3) 0.0001(2) 0.0001(2) -0.0023(3)
O1 0.118(3) 0.0322(19) 0.053(3) -0.0063(17) -0.023(2) -0.0015(19)
O2 0.118(3) 0.0322(19) 0.053(3) -0.0063(17) -0.023(2) -0.0015(19)
O3 0.118(3) 0.0322(19) 0.053(3) -0.0063(17) -0.023(2) -0.0015(19)
C1 0.055(5) 0.035(4) 0.029(6) 0.011(4) -0.017(4) 0.016(4)
C2 0.095(3) 0.018(3) 0.016(4) -0.006(2) -0.017(3) 0.003(3)
C3 0.095(3) 0.018(3) 0.016(4) -0.006(2) -0.017(3) 0.003(3)
C4 0.095(3) 0.018(3) 0.016(4) -0.006(2) -0.017(3) 0.003(3)
C5 0.095(3) 0.018(3) 0.016(4) -0.006(2) -0.017(3) 0.003(3)
C6 0.114(10) 0.043(7) 0.039(10) 0.000 -0.044(8) 0.000

loop_
_atom_type_symbol
_atom_type_description
_atom_type_scat_dispersion_real
_atom_type_scat_dispersion_imag
_atom_type_scat_source
C C 0.0033 0.0016 'International Tables Vol C Tables 4.2.6.8 and 6.1.1.4'
H H 0.0000 0.0000 'International Tables Vol C Tables 4.2.6.8 and 6.1.1.4'
O O 0.0106 0.0060 'International Tables Vol C Tables 4.2.6.8 and 6.1.1.4'
Nd Nd -0.1943 3.0179 'International Tables Vol C Tables 4.2.6.8 and 6.1.1.4'

loop_
_geom_angle_atom_site_label_1
_geom_angle_atom_site_label_2
_geom_angle_atom_site_label_3
_geom_angle
_geom_angle_site_symmetry_1
_geom_angle_site_symmetry_3
O3 Nd1 O3 120.0(3) 6_566 4_565
O3 Nd1 O1 157.34(19) 6_566 6_576
O3 Nd1 O1 82.5(2) 4_565 6_576
O3 Nd1 O1 82.5(2) 6_566 4_465
O3 Nd1 O1 157.34(19) 4_565 4_465
O1 Nd1 O1 75.3(3) 6_576 4_465
O3 Nd1 O2 72.4(2) 6_566 .
O3 Nd1 O2 87.5(2) 4_565 .
O1 Nd1 O2 114.4(2) 6_576 .
O1 Nd1 O2 97.7(2) 4_465 .
O3 Nd1 O2 87.5(2) 6_566 8_666
O3 Nd1 O2 72.4(2) 4_565 8_666
O1 Nd1 O2 97.7(2) 6_576 8_666
O1 Nd1 O2 114.4(2) 4_465 8_666
O2 Nd1 O2 139.6(3) . 8_666
O3 Nd1 O1 71.52(19) 6_566 8_666
O3 Nd1 O1 118.77(18) 4_565 8_666
O1 Nd1 O1 96.00(17) 6_576 8_666
O1 Nd1 O1 68.61(18) 4_465 8_666
O2 Nd1 O1 142.7(2) . 8_666
O2 Nd1 O1 46.97(18) 8_666 8_666
O3 Nd1 O1 118.77(18) 6_566 .
O3 Nd1 O1 71.52(19) 4_565 .
O1 Nd1 O1 68.61(18) 6_576 .
O1 Nd1 O1 96.00(17) 4_465 .
O2 Nd1 O1 46.97(18) . .
O2 Nd1 O1 142.7(2) 8_666 .
O1 Nd1 O1 161.1(2) 8_666 .
O3 Nd1 C1 79.2(2) 6_566 8_666
O3 Nd1 C1 95.4(2) 4_565 8_666
O1 Nd1 C1 97.01(19) 6_576 8_666
O1 Nd1 C1 91.58(19) 4_465 8_666
O2 Nd1 C1 148.6(2) . 8_666
O2 Nd1 C1 23.31(17) 8_666 8_666
O1 Nd1 C1 23.67(17) 8_666 8_666
O1 Nd1 C1 161.25(19) . 8_666
O3 Nd1 C1 95.4(2) 6_566 .
O3 Nd1 C1 79.2(2) 4_565 .
O1 Nd1 C1 91.58(19) 6_576 .
O1 Nd1 C1 97.01(19) 4_465 .
O2 Nd1 C1 23.31(17) . .
O2 Nd1 C1 148.6(2) 8_666 .
O1 Nd1 C1 161.25(19) 8_666 .
O1 Nd1 C1 23.67(17) . .
C1 Nd1 C1 169.2(3) 8_666 .
C1 O1 Nd1 165.6(6) . 3_664
C1 O1 Nd1 84.7(5) . .
Nd1 O1 Nd1 108.52(19) 3_664 .
C1 O2 Nd1 107.1(5) . .
C6 O3 Nd1 138.8(7) . 3_654
O1 C1 O2 121.1(8) . .
O1 C1 C2 121.0(7) . .
O2 C1 C2 117.8(7) . .
O1 C1 Nd1 71.6(5) . .
O2 C1 Nd1 49.6(4) . .
C2 C1 Nd1 166.7(5) . .
C3 C2 C4 117.4(8) . .
C3 C2 C1 121.8(7) . .
C4 C2 C1 120.7(7) . .
C2 C3 C2 123.9(10) 5_556 .
C5 C4 C2 120.0(8) . .
C4 C5 C4 121.0(9) . 5_556
C4 C5 C6 119.5(5) . .
C4 C5 C6 119.5(5) 5_556 .
O3 C6 O3 129.2(13) 5_556 .
O3 C6 C5 115.4(7) 5_556 .
O3 C6 C5 115.4(7) . .

loop_
_geom_bond_atom_site_label_1
_geom_bond_atom_site_label_2
_geom_bond_distance
_geom_bond_site_symmetry_2
Nd1 O3 2.350(6) 6_566
Nd1 O3 2.350(6) 4_565
Nd1 O1 2.397(5) 6_576
Nd1 O1 2.397(5) 4_465
Nd1 O2 2.413(5) .
Nd1 O2 2.413(6) 8_666
Nd1 O1 2.887(5) 8_666
Nd1 O1 2.887(5) .
Nd1 C1 3.030(8) 8_666
Nd1 C1 3.030(8) .
O1 C1 1.222(8) .
O1 Nd1 2.397(5) 3_664
O2 C1 1.254(8) .
O3 C6 1.238(8) .
O3 Nd1 2.350(6) 3_654
C1 C2 1.469(10) .
C2 C3 1.367(8) .
C2 C4 1.409(9) .
C3 C2 1.367(8) 5_556
C4 C5 1.370(8) .
C5 C4 1.370(8) 5_556
C5 C6 1.527(17) .
C6 O3 1.238(8) 5_556

loop_
_platon_squeeze_void_nr
_platon_squeeze_void_average_x
_platon_squeeze_void_average_y
_platon_squeeze_void_average_z
_platon_squeeze_void_volume
_platon_squeeze_void_count_electrons
_platon_squeeze_void_content
1 0.500 0.500 0.265 704 8 ' '
